data_4511348
loop_
_publ_author_name
'Zhu, Yuan-Yuan'
'Wu, Jing'
'Li, Chuang'
'Zhu, Jiang'
'Hou, Jun-Li'
'Li, Chang-Zhi'
'Jiang, Xi-Kui'
'Li, Zhan-Ting'

_publ_section_title
;
 F&#x00B7;&#x00B7;&#x00B7;H&#x2212;N and
 MeO&#x00B7;&#x00B7;&#x00B7;H&#x2212;N Hydrogen-Bonding in the Solid
 States of Aromatic Amides and Hydrazides:&#x00A0; A Comparison Study
;
_journal_issue 8
_journal_name_full 'Crystal Growth &amp; Design'
_journal_page_first 1490
_journal_paper_doi 10.1021/cg070257+
_journal_volume 7
_journal_year 2007
_chemical_formula_sum 'C19 H13 F2 N3 O2'
_chemical_formula_weight 353.32
_chemical_name_systematic
; 
 ? 
;
_space_group_IT_number 14
_symmetry_space_group_name_Hall '-P 2yn'
_symmetry_space_group_name_H-M 'P 1 21/n 1'
_atom_sites_solution_hydrogens geom
_atom_sites_solution_primary direct
_atom_sites_solution_secondary difmap
_audit_creation_method SHELXL-97
_cell_angle_alpha 90.00
_cell_angle_beta 102.085(6)
_cell_angle_gamma 90.00
_cell_formula_units_Z 4
_cell_length_a 14.384(5)
_cell_length_b 4.9751(16)
_cell_length_c 22.709(7)
_cell_measurement_temperature 293(2)
_cell_volume 1589.1(9)
_computing_structure_refinement 'SHELXL-97 (Sheldrick, 1997)'
_computing_structure_solution 'SHELXS-97 (Sheldrick, 1990)'
_diffrn_ambient_temperature 293(2)
_diffrn_measured_fraction_theta_full 0.991
_diffrn_measured_fraction_theta_max 0.991
_diffrn_radiation_monochromator graphite
_diffrn_radiation_source 'fine-focus sealed tube'
_diffrn_radiation_type MoK\a
_diffrn_radiation_wavelength 0.71073
_diffrn_reflns_av_R_equivalents 0.1167
_diffrn_reflns_av_sigmaI/netI 0.1027
_diffrn_reflns_limit_h_max 17
_diffrn_reflns_limit_h_min -18
_diffrn_reflns_limit_k_max 6
_diffrn_reflns_limit_k_min -6
_diffrn_reflns_limit_l_max 28
_diffrn_reflns_limit_l_min -17
_diffrn_reflns_number 8807
_diffrn_reflns_theta_full 27.00
_diffrn_reflns_theta_max 27.00
_diffrn_reflns_theta_min 1.54
_exptl_absorpt_coefficient_mu 0.114
_exptl_crystal_density_diffrn 1.477
_exptl_crystal_density_method 'not measured'
_exptl_crystal_F_000 728
_refine_diff_density_max 0.226
_refine_diff_density_min -0.257
_refine_diff_density_rms 0.063
_refine_ls_extinction_method none
_refine_ls_goodness_of_fit_ref 1.009
_refine_ls_hydrogen_treatment mixed
_refine_ls_matrix_type full
_refine_ls_number_parameters 243
_refine_ls_number_reflns 3453
_refine_ls_number_restraints 2
_refine_ls_restrained_S_all 1.010
_refine_ls_R_factor_all 0.1067
_refine_ls_R_factor_gt 0.0630
_refine_ls_shift/su_max 0.003
_refine_ls_shift/su_mean 0.001
_refine_ls_structure_factor_coef Fsqd
_refine_ls_weighting_details 'calc w=1/[\s^2^(Fo^2^)+(0.0521P)^2^+0.0000P] where P=(Fo^2^+2Fc^2^)/3'
_refine_ls_weighting_scheme calc
_refine_ls_wR_factor_gt 0.1376
_refine_ls_wR_factor_ref 0.1546
_reflns_number_gt 2067
_reflns_number_total 3453
_reflns_threshold_expression >2sigma(I)
_cod_data_source_file cg070257%2Bsi20070315_112918.cif
_cod_data_source_block cd26347
_cod_original_cell_volume 1589.2(9)
_cod_database_code 4511348

loop_
_symmetry_equiv_pos_as_xyz
'x, y, z'
'-x+1/2, y+1/2, -z+1/2'
'-x, -y, -z'
'x-1/2, -y-1/2, z-1/2'

loop_
_atom_site_label
_atom_site_type_symbol
_atom_site_fract_x
_atom_site_fract_y
_atom_site_fract_z
_atom_site_U_iso_or_equiv
_atom_site_adp_type
_atom_site_occupancy
_atom_site_symmetry_multiplicity
_atom_site_calc_flag
_atom_site_refinement_flags
F1 F 0.44541(12) 0.8068(3) 0.22453(7) 0.0783(6) Uani 1 1 d .
F2 F 0.30898(11) 1.1994(3) 0.17154(7) 0.0726(5) Uani 1 1 d .
O1 O 0.50343(14) 0.1127(4) 0.09136(8) 0.0621(6) Uani 1 1 d .
O2 O 0.13841(13) 1.0001(4) -0.03135(8) 0.0678(6) Uani 1 1 d .
N1 N 0.33595(13) 0.6248(4) 0.04500(8) 0.0380(5) Uani 1 1 d .
N2 N 0.48282(14) 0.5088(4) 0.13584(9) 0.0443(5) Uani 1 1 d D
N3 N 0.22129(15) 1.0127(4) 0.06569(10) 0.0468(5) Uani 1 1 d D
C1 C 0.39414(16) 0.4270(5) 0.03630(10) 0.0383(6) Uani 1 1 d .
C2 C 0.39024(17) 0.3029(5) -0.01848(11) 0.0461(6) Uani 1 1 d .
H2 H 0.4321 0.1649 -0.0225 0.055 Uiso 1 1 calc R
C3 C 0.32268(18) 0.3892(5) -0.06714(11) 0.0512(7) Uani 1 1 d .
H3 H 0.3192 0.3142 -0.1050 0.061 Uiso 1 1 calc R
C4 C 0.26021(18) 0.5892(5) -0.05854(11) 0.0515(7) Uani 1 1 d .
H4 H 0.2128 0.6471 -0.0904 0.062 Uiso 1 1 calc R
C5 C 0.26880(16) 0.7022(5) -0.00220(11) 0.0406(6) Uani 1 1 d .
C6 C 0.46628(16) 0.3321(5) 0.09055(10) 0.0393(6) Uani 1 1 d .
C7 C 0.53733(16) 0.4684(5) 0.19458(10) 0.0396(6) Uani 1 1 d .
C8 C 0.51575(17) 0.6260(5) 0.23974(11) 0.0462(6) Uani 1 1 d .
C9 C 0.5622(2) 0.6039(6) 0.29866(12) 0.0569(7) Uani 1 1 d .
H9 H 0.5462 0.7137 0.3282 0.068 Uiso 1 1 calc R
C10 C 0.63291(19) 0.4159(6) 0.31301(13) 0.0596(8) Uani 1 1 d .
H10 H 0.6646 0.3952 0.3529 0.072 Uiso 1 1 calc R
C11 C 0.6573(2) 0.2581(6) 0.26921(13) 0.0626(8) Uani 1 1 d .
H11 H 0.7059 0.1327 0.2794 0.075 Uiso 1 1 calc R
C12 C 0.60961(18) 0.2848(5) 0.20967(12) 0.0535(7) Uani 1 1 d .
H12 H 0.6267 0.1782 0.1800 0.064 Uiso 1 1 calc R
C13 C 0.20230(17) 0.9175(5) 0.00872(11) 0.0455(6) Uani 1 1 d .
C14 C 0.17666(17) 1.2175(5) 0.09167(12) 0.0462(6) Uani 1 1 d .
C15 C 0.22375(19) 1.3155(5) 0.14675(12) 0.0513(7) Uani 1 1 d .
C16 C 0.1895(2) 1.5138(6) 0.17729(14) 0.0665(8) Uani 1 1 d .
H16 H 0.2237 1.5721 0.2144 0.080 Uiso 1 1 calc R
C17 C 0.1029(2) 1.6269(6) 0.15211(16) 0.0722(9) Uani 1 1 d .
H17 H 0.0779 1.7640 0.1719 0.087 Uiso 1 1 calc R
C18 C 0.0543(2) 1.5349(6) 0.09760(16) 0.0721(9) Uani 1 1 d .
H18 H -0.0041 1.6117 0.0806 0.087 Uiso 1 1 calc R
C19 C 0.08937(19) 1.3308(6) 0.06696(13) 0.0588(8) Uani 1 1 d .
H19 H 0.0546 1.2704 0.0301 0.071 Uiso 1 1 calc R
H2A H 0.4543(16) 0.664(4) 0.1298(10) 0.043(7) Uiso 1 1 d D
H3A H 0.2692(15) 0.933(5) 0.0892(11) 0.058(8) Uiso 1 1 d D

loop_
_atom_site_aniso_label
_atom_site_aniso_U_11
_atom_site_aniso_U_22
_atom_site_aniso_U_33
_atom_site_aniso_U_23
_atom_site_aniso_U_13
_atom_site_aniso_U_12
F1 0.0757(11) 0.0958(13) 0.0545(10) -0.0191(9) -0.0070(9) 0.0415(10)
F2 0.0651(10) 0.0931(12) 0.0527(10) -0.0065(9) -0.0035(8) 0.0208(9)
O1 0.0761(13) 0.0503(11) 0.0517(12) -0.0104(9) -0.0057(10) 0.0174(10)
O2 0.0559(12) 0.0906(15) 0.0493(11) 0.0065(10) -0.0062(10) 0.0192(11)
N1 0.0346(10) 0.0446(11) 0.0327(11) 0.0020(9) 0.0022(9) -0.0021(9)
N2 0.0491(12) 0.0429(13) 0.0358(11) -0.0018(10) -0.0026(9) 0.0131(10)
N3 0.0410(12) 0.0556(14) 0.0421(13) 0.0035(11) 0.0047(10) 0.0101(10)
C1 0.0368(13) 0.0406(13) 0.0373(14) -0.0025(11) 0.0075(11) -0.0050(10)
C2 0.0419(13) 0.0530(15) 0.0421(15) -0.0078(12) 0.0056(12) -0.0008(11)
C3 0.0502(16) 0.0669(17) 0.0346(14) -0.0102(13) 0.0046(12) -0.0088(13)
C4 0.0450(14) 0.0663(17) 0.0377(15) 0.0002(13) -0.0039(12) -0.0053(13)
C5 0.0363(12) 0.0474(14) 0.0366(13) 0.0016(11) 0.0043(11) -0.0053(11)
C6 0.0428(13) 0.0381(14) 0.0360(14) -0.0047(11) 0.0058(11) -0.0002(11)
C7 0.0370(12) 0.0443(14) 0.0337(13) 0.0008(11) -0.0013(10) 0.0029(10)
C8 0.0403(14) 0.0513(15) 0.0429(15) -0.0049(12) -0.0003(12) 0.0098(11)
C9 0.0574(16) 0.0707(18) 0.0379(15) -0.0078(14) -0.0005(13) 0.0032(14)
C10 0.0562(17) 0.0693(18) 0.0434(16) 0.0036(14) -0.0124(13) 0.0028(15)
C11 0.0561(17) 0.0638(18) 0.0568(18) 0.0050(15) -0.0134(14) 0.0151(14)
C12 0.0519(15) 0.0575(16) 0.0467(16) -0.0038(13) 0.0005(13) 0.0125(13)
C13 0.0360(13) 0.0585(16) 0.0404(15) 0.0067(12) 0.0042(11) -0.0010(12)
C14 0.0440(14) 0.0491(15) 0.0483(15) 0.0084(12) 0.0160(12) 0.0029(12)
C15 0.0520(16) 0.0564(17) 0.0485(16) 0.0103(13) 0.0174(13) 0.0088(13)
C16 0.085(2) 0.0639(19) 0.0551(18) 0.0001(15) 0.0250(17) 0.0081(17)
C17 0.087(2) 0.065(2) 0.076(2) 0.0122(18) 0.044(2) 0.0213(17)
C18 0.0594(19) 0.080(2) 0.082(2) 0.0237(19) 0.0269(18) 0.0271(16)
C19 0.0468(15) 0.0696(19) 0.0606(18) 0.0113(15) 0.0127(14) 0.0099(14)

loop_
_atom_type_symbol
_atom_type_description
_atom_type_scat_dispersion_real
_atom_type_scat_dispersion_imag
_atom_type_scat_source
C C 0.0033 0.0016 'International Tables Vol C Tables 4.2.6.8 and 6.1.1.4'
H H 0.0000 0.0000 'International Tables Vol C Tables 4.2.6.8 and 6.1.1.4'
N N 0.0061 0.0033 'International Tables Vol C Tables 4.2.6.8 and 6.1.1.4'
O O 0.0106 0.0060 'International Tables Vol C Tables 4.2.6.8 and 6.1.1.4'
F F 0.0171 0.0103 'International Tables Vol C Tables 4.2.6.8 and 6.1.1.4'

loop_
_geom_angle_atom_site_label_1
_geom_angle_atom_site_label_2
_geom_angle_atom_site_label_3
_geom_angle
C1 N1 C5 117.6(2)
C6 N2 C7 127.4(2)
C6 N2 H2A 117.4(15)
C7 N2 H2A 115.1(15)
C13 N3 C14 129.8(2)
C13 N3 H3A 113.6(17)
C14 N3 H3A 116.6(17)
N1 C1 C2 123.8(2)
N1 C1 C6 117.1(2)
C2 C1 C6 119.1(2)
C3 C2 C1 118.2(2)
C3 C2 H2 120.9
C1 C2 H2 120.9
C2 C3 C4 118.8(2)
C2 C3 H3 120.6
C4 C3 H3 120.6
C5 C4 C3 119.3(2)
C5 C4 H4 120.3
C3 C4 H4 120.3
N1 C5 C4 122.3(2)
N1 C5 C13 117.0(2)
C4 C5 C13 120.7(2)
O1 C6 N2 125.0(2)
O1 C6 C1 121.2(2)
N2 C6 C1 113.8(2)
C12 C7 C8 118.0(2)
C12 C7 N2 124.9(2)
C8 C7 N2 117.1(2)
F1 C8 C9 119.5(2)
F1 C8 C7 117.7(2)
C9 C8 C7 122.8(2)
C8 C9 C10 118.3(3)
C8 C9 H9 120.9
C10 C9 H9 120.9
C11 C10 C9 120.6(3)
C11 C10 H10 119.7
C9 C10 H10 119.7
C10 C11 C12 120.2(3)
C10 C11 H11 119.9
C12 C11 H11 119.9
C7 C12 C11 120.0(3)
C7 C12 H12 120.0
C11 C12 H12 120.0
O2 C13 N3 124.4(2)
O2 C13 C5 121.8(2)
N3 C13 C5 113.8(2)
C15 C14 C19 117.1(2)
C15 C14 N3 117.3(2)
C19 C14 N3 125.7(2)
C16 C15 F2 119.2(3)
C16 C15 C14 123.9(3)
F2 C15 C14 116.8(2)
C15 C16 C17 118.6(3)
C15 C16 H16 120.7
C17 C16 H16 120.7
C18 C17 C16 119.1(3)
C18 C17 H17 120.5
C16 C17 H17 120.5
C17 C18 C19 122.0(3)
C17 C18 H18 119.0
C19 C18 H18 119.0
C14 C19 C18 119.4(3)
C14 C19 H19 120.3
C18 C19 H19 120.3

loop_
_geom_bond_atom_site_label_1
_geom_bond_atom_site_label_2
_geom_bond_distance
F1 C8 1.344(3)
F2 C15 1.366(3)
O1 C6 1.214(3)
O2 C13 1.221(3)
N1 C1 1.333(3)
N1 C5 1.340(3)
N2 C6 1.336(3)
N2 C7 1.413(3)
N2 H2A 0.871(16)
N3 C13 1.351(3)
N3 C14 1.399(3)
N3 H3A 0.873(16)
C1 C2 1.379(3)
C1 C6 1.511(3)
C2 C3 1.378(3)
C2 H2 0.9300
C3 C4 1.382(4)
C3 H3 0.9300
C4 C5 1.379(3)
C4 H4 0.9300
C5 C13 1.491(3)
C7 C12 1.372(3)
C7 C8 1.377(3)
C8 C9 1.369(3)
C9 C10 1.370(4)
C9 H9 0.9300
C10 C11 1.369(4)
C10 H10 0.9300
C11 C12 1.388(3)
C11 H11 0.9300
C12 H12 0.9300
C14 C15 1.381(4)
C14 C19 1.384(3)
C15 C16 1.356(4)
C16 C17 1.377(4)
C16 H16 0.9300
C17 C18 1.367(4)
C17 H17 0.9300
C18 C19 1.384(4)
C18 H18 0.9300
C19 H19 0.9300

loop_
_geom_hbond_atom_site_label_D
_geom_hbond_atom_site_label_H
_geom_hbond_atom_site_label_A
_geom_hbond_distance_DH
_geom_hbond_distance_HA
_geom_hbond_distance_DA
_geom_hbond_angle_DHA
_geom_hbond_site_symmetry_A
N2 H2A N1 0.871(16) 2.30(2) 2.688(3) 107.3(17) .
N3 H3A N1 0.873(16) 2.16(2) 2.644(3) 114(2) .
N2 H2A O1 0.871(16) 2.55(2) 3.203(3) 132(2) 1_565
N2 H2A F1 0.871(16) 2.29(2) 2.645(3) 104.1(17) .
N3 H3A F2 0.873(16) 2.27(3) 2.639(3) 105.5(19) .

loop_
_geom_torsion_atom_site_label_1
_geom_torsion_atom_site_label_2
_geom_torsion_atom_site_label_3
_geom_torsion_atom_site_label_4
_geom_torsion
C5 N1 C1 C2 1.4(3)
C5 N1 C1 C6 -176.99(19)
N1 C1 C2 C3 0.4(4)
C6 C1 C2 C3 178.8(2)
C1 C2 C3 C4 -2.0(4)
C2 C3 C4 C5 1.9(4)
C1 N1 C5 C4 -1.6(3)
C1 N1 C5 C13 178.07(19)
C3 C4 C5 N1 0.0(4)
C3 C4 C5 C13 -179.7(2)
C7 N2 C6 O1 -7.2(4)
C7 N2 C6 C1 172.1(2)
N1 C1 C6 O1 159.6(2)
C2 C1 C6 O1 -18.9(3)
N1 C1 C6 N2 -19.6(3)
C2 C1 C6 N2 161.8(2)
C6 N2 C7 C12 25.2(4)
C6 N2 C7 C8 -154.8(2)
C12 C7 C8 F1 179.5(2)
N2 C7 C8 F1 -0.6(3)
C12 C7 C8 C9 -1.0(4)
N2 C7 C8 C9 179.0(2)
F1 C8 C9 C10 179.3(2)
C7 C8 C9 C10 -0.3(4)
C8 C9 C10 C11 1.2(4)
C9 C10 C11 C12 -0.8(5)
C8 C7 C12 C11 1.3(4)
N2 C7 C12 C11 -178.7(2)
C10 C11 C12 C7 -0.5(4)
C14 N3 C13 O2 -0.6(4)
C14 N3 C13 C5 177.8(2)
N1 C5 C13 O2 -179.5(2)
C4 C5 C13 O2 0.2(4)
N1 C5 C13 N3 2.0(3)
C4 C5 C13 N3 -178.4(2)
C13 N3 C14 C15 -165.4(2)
C13 N3 C14 C19 14.5(4)
C19 C14 C15 C16 -0.1(4)
N3 C14 C15 C16 179.9(2)
C19 C14 C15 F2 178.7(2)
N3 C14 C15 F2 -1.3(3)
F2 C15 C16 C17 -179.2(2)
C14 C15 C16 C17 -0.5(4)
C15 C16 C17 C18 0.4(5)
C16 C17 C18 C19 0.1(5)
C15 C14 C19 C18 0.6(4)
N3 C14 C19 C18 -179.3(3)
C17 C18 C19 C14 -0.7(4)
